data_2204121
loop_
_publ_author_name
'Light, Mark E.'
'Hursthouse, Michael B.'
'Beckett, Michael A.'
'Brassington, David S.'

_publ_section_title
;
 A mixed-halogen tricarbonylmanganese(I) complex:
 <i>fac</i>-[MnBr~0.3~Cl~0.7~{Ph~2~P(CH~2~)~3~PPh~2~}(CO)~3~]
;
_journal_issue 9
_journal_name_full 'Acta Crystallographica Section E'
_journal_page_first m1245
_journal_page_last m1247
_journal_paper_doi 10.1107/S1600536804019385
_journal_volume 60
_journal_year 2004
_chemical_formula_iupac '[Mn Br0.3 Cl0.7 (C30 H26 O3 P2) (C O)3]'
_chemical_formula_moiety 'C30 H26 Br0.30 Cl0.70 Mn O3 P2'
_chemical_formula_sum 'C30 H26 Br0.3 Cl0.7 Mn O3 P2'
_chemical_formula_weight 600.18
_chemical_name_systematic
;
fac-(bromo/chloro)tricarbonyl[1,3-bis(diphenylphosphino)propane]manganese(I)
;
_space_group_IT_number 14
_symmetry_cell_setting monoclinic
_symmetry_space_group_name_Hall '-P 2yn'
_symmetry_space_group_name_H-M 'P 1 21/n 1'
_atom_sites_solution_hydrogens geom
_atom_sites_solution_primary direct
_atom_sites_solution_secondary difmap
_audit_creation_method SHELXL-97
_cell_angle_alpha 90.00
_cell_angle_beta 106.0900(10)
_cell_angle_gamma 90.00
_cell_formula_units_Z 4
_cell_length_a 10.00220(10)
_cell_length_b 20.6821(3)
_cell_length_c 13.7320(2)
_cell_measurement_reflns_used 26531
_cell_measurement_temperature 120(2)
_cell_measurement_theta_max 27.48
_cell_measurement_theta_min 2.91
_cell_volume 2729.41(6)
_computing_cell_refinement
;
DENZO and COLLECT
;
_computing_data_collection
;
DENZO (Otwinowski and Minor, 1997) and COLLECT (Hooft, 1998)
;
_computing_data_reduction
;
DENZO and COLLECT
;
_computing_molecular_graphics 'CAMERON (Watkin, et al., 1993)'
_computing_publication_material 'WinGX (Farrugia, 1998)'
_computing_structure_refinement 'SHELXL97 (Sheldrick, 1997)'
_computing_structure_solution 'SHELXS97 (Sheldrick, 1990)'
_diffrn_ambient_temperature 120(2)
_diffrn_detector_area_resol_mean 9.091
_diffrn_measured_fraction_theta_full 0.994
_diffrn_measured_fraction_theta_max 0.994
_diffrn_measurement_device_type 'Bruker--Nonius KappaCCD area-detector'
_diffrn_measurement_method '\f and \w scans'
_diffrn_radiation_monochromator graphite
_diffrn_radiation_type MoK\a
_diffrn_radiation_wavelength 0.71073
_diffrn_reflns_av_R_equivalents 0.0146
_diffrn_reflns_av_sigmaI/netI 0.0257
_diffrn_reflns_limit_h_max 11
_diffrn_reflns_limit_h_min -11
_diffrn_reflns_limit_k_max 24
_diffrn_reflns_limit_k_min -24
_diffrn_reflns_limit_l_max 16
_diffrn_reflns_limit_l_min -16
_diffrn_reflns_number 9102
_diffrn_reflns_theta_full 25.02
_diffrn_reflns_theta_max 25.02
_diffrn_reflns_theta_min 2.99
_diffrn_standards_number 0
_exptl_absorpt_coefficient_mu 1.139
_exptl_absorpt_correction_T_max 0.8042
_exptl_absorpt_correction_T_min 0.6586
_exptl_absorpt_correction_type multi-scan
_exptl_absorpt_process_details '(SORTAV; Blessing, 1997)'
_exptl_crystal_colour Orange
_exptl_crystal_density_diffrn 1.461
_exptl_crystal_density_method 'not measured'
_exptl_crystal_description Prism
_exptl_crystal_F_000 1230
_exptl_crystal_size_max 0.40
_exptl_crystal_size_mid 0.20
_exptl_crystal_size_min 0.20
_refine_diff_density_max 0.348
_refine_diff_density_min -0.298
_refine_ls_extinction_method none
_refine_ls_goodness_of_fit_ref 1.013
_refine_ls_hydrogen_treatment constr
_refine_ls_matrix_type full
_refine_ls_number_parameters 338
_refine_ls_number_reflns 4792
_refine_ls_number_restraints 0
_refine_ls_restrained_S_all 1.013
_refine_ls_R_factor_all 0.0274
_refine_ls_R_factor_gt 0.0250
_refine_ls_shift/su_max 0.003
_refine_ls_shift/su_mean 0.000
_refine_ls_structure_factor_coef Fsqd
_refine_ls_weighting_details 'calc w = 1/[\s^2^(Fo^2^)+(0.0274P)^2^+2.0712P] where P = (Fo^2^+2Fc^2^)/3'
_refine_ls_weighting_scheme calc
_refine_ls_wR_factor_gt 0.0627
_refine_ls_wR_factor_ref 0.0640
_reflns_number_gt 4504
_reflns_number_total 4792
_reflns_threshold_expression I>2\s(I)
_cod_data_source_file br6160.cif
_cod_data_source_block II
_cod_depositor_comments
;
The following automatic conversions were performed:
'_exptl_absorpt_correction_type' value 'Multi-scan' changed to
'multi-scan' according to
'/home/saulius/struct/CIF-dictionaries/cif_core.dic' dictionary named
'cif_core.dic' version 2.4.1 from 2010-06-29.

Automatic conversion script
Id: cif_fix_enum 1527 2010-12-29 10:47:43Z saulius 

The following automatic conversions were performed:

'_exptl_absorpt_correction_type' value 'Multi-scan' changed to
'multi-scan' according to
/home/saulius/struct/CIF-dictionaries/cif_core.dic dictionary named
'cif_core.dic' version 2.4.1 from 2010-06-29.

Automatic conversion script
Id: cif_fix_values 1715 2011-07-08 13:25:40Z adriana 
;
_cod_original_sg_symbol_H-M 'P 21/n'
_cod_original_formula_sum 'C30 H26 Br0.30 Cl0.70 Mn O3 P2'
_cod_database_code 2204121

loop_
_symmetry_equiv_pos_as_xyz
'x, y, z'
'-x+1/2, y+1/2, -z+1/2'
'-x, -y, -z'
'x-1/2, -y-1/2, z-1/2'

loop_
_atom_site_label
_atom_site_fract_x
_atom_site_fract_y
_atom_site_fract_z
_atom_site_U_iso_or_equiv
_atom_site_adp_type
_atom_site_calc_flag
_atom_site_refinement_flags
_atom_site_occupancy
_atom_site_type_symbol
Mn1 0.03367(2) 0.111790(12) 0.265369(18) 0.01346(8) Uani d . 1 Mn
Br1 -0.1243(11) 0.0727(6) 0.3637(10) 0.0162(7) Uani d P 0.30 Br
Cl1 -0.1078(11) 0.0692(7) 0.3641(10) 0.0162(7) Uani d P 0.70 Cl
O1 -0.17174(14) 0.07553(7) 0.07242(10) 0.0291(3) Uani d . 1 O
O2 -0.11973(16) 0.23550(7) 0.25914(11) 0.0379(4) Uani d . 1 O
O3 0.20117(14) 0.17777(6) 0.15057(10) 0.0270(3) Uani d . 1 O
P1 0.13301(4) 0.00811(2) 0.26973(3) 0.01222(10) Uani d . 1 P
P2 0.18760(4) 0.13453(2) 0.42487(3) 0.01407(10) Uani d . 1 P
C1 -0.09344(18) 0.08870(8) 0.14755(13) 0.0184(4) Uani d . 1 C
C2 -0.05856(19) 0.18841(9) 0.26435(14) 0.0225(4) Uani d . 1 C
C3 0.13873(18) 0.15005(8) 0.19651(13) 0.0179(4) Uani d . 1 C
C4 0.02199(17) -0.05725(8) 0.20019(12) 0.0152(3) Uani d . 1 C
C5 -0.11268(18) -0.06423(9) 0.20913(14) 0.0209(4) Uani d . 1 C
H5 -0.1482 -0.0335 0.2470 0.025 Uiso calc R 1 H
C6 -0.19555(19) -0.11584(9) 0.16293(15) 0.0243(4) Uani d . 1 C
H6 -0.2868 -0.1205 0.1702 0.029 Uiso calc R 1 H
C7 -0.1459(2) -0.16034(9) 0.10662(15) 0.0267(4) Uani d . 1 C
H7 -0.2030 -0.1952 0.0745 0.032 Uiso calc R 1 H
C8 -0.0129(2) -0.15383(10) 0.09721(16) 0.0310(5) Uani d . 1 C
H8 0.0216 -0.1846 0.0588 0.037 Uiso calc R 1 H
C9 0.0714(2) -0.10268(9) 0.14347(15) 0.0249(4) Uani d . 1 C
H9 0.1628 -0.0987 0.1364 0.030 Uiso calc R 1 H
C10 0.28325(17) 0.00516(8) 0.21874(12) 0.0142(3) Uani d . 1 C
C11 0.26862(18) 0.03101(8) 0.12253(13) 0.0174(4) Uani d . 1 C
H11 0.1800 0.0457 0.0834 0.021 Uiso calc R 1 H
C12 0.38202(19) 0.03546(9) 0.08333(13) 0.0211(4) Uani d . 1 C
H12 0.3705 0.0528 0.0174 0.025 Uiso calc R 1 H
C13 0.51196(19) 0.01480(9) 0.13984(14) 0.0242(4) Uani d . 1 C
H13 0.5902 0.0193 0.1140 0.029 Uiso calc R 1 H
C14 0.52714(19) -0.01247(10) 0.23413(14) 0.0244(4) Uani d . 1 C
H14 0.6158 -0.0275 0.2725 0.029 Uiso calc R 1 H
C15 0.41331(18) -0.01803(9) 0.27334(13) 0.0195(4) Uani d . 1 C
H15 0.4243 -0.0377 0.3376 0.023 Uiso calc R 1 H
C16 0.19140(17) -0.03009(8) 0.39487(12) 0.0143(3) Uani d . 1 C
H16A 0.1078 -0.0419 0.4162 0.017 Uiso calc R 1 H
H16B 0.2396 -0.0708 0.3875 0.017 Uiso calc R 1 H
C17 0.28795(17) 0.00913(8) 0.48050(12) 0.0154(3) Uani d . 1 C
H17A 0.3254 -0.0197 0.5393 0.019 Uiso calc R 1 H
H17B 0.3675 0.0251 0.4576 0.019 Uiso calc R 1 H
C18 0.21637(18) 0.06682(8) 0.51456(12) 0.0162(4) Uani d . 1 C
H18A 0.2742 0.0818 0.5814 0.019 Uiso calc R 1 H
H18B 0.1256 0.0526 0.5229 0.019 Uiso calc R 1 H
C19 0.36961(17) 0.15668(8) 0.43925(13) 0.0177(4) Uani d . 1 C
C20 0.43408(18) 0.14319(9) 0.36369(15) 0.0218(4) Uani d . 1 C
H20 0.3802 0.1276 0.2998 0.026 Uiso calc R 1 H
C21 0.57690(19) 0.15236(9) 0.38088(17) 0.0284(4) Uani d . 1 C
H21 0.6198 0.1436 0.3286 0.034 Uiso calc R 1 H
C22 0.6558(2) 0.17423(9) 0.47422(17) 0.0311(5) Uani d . 1 C
H22 0.7533 0.1800 0.4863 0.037 Uiso calc R 1 H
C23 0.5935(2) 0.18763(9) 0.54982(17) 0.0305(5) Uani d . 1 C
H23 0.6484 0.2025 0.6139 0.037 Uiso calc R 1 H
C24 0.4510(2) 0.17953(9) 0.53306(15) 0.0248(4) Uani d . 1 C
H24 0.4087 0.1895 0.5852 0.030 Uiso calc R 1 H
C25 0.12680(18) 0.19939(8) 0.49242(13) 0.0187(4) Uani d . 1 C
C26 0.1334(2) 0.26315(9) 0.46047(15) 0.0255(4) Uani d . 1 C
H26 0.1734 0.2724 0.4068 0.031 Uiso calc R 1 H
C27 0.0813(2) 0.31328(10) 0.50727(17) 0.0325(5) Uani d . 1 C
H27 0.0854 0.3566 0.4850 0.039 Uiso calc R 1 H
C28 0.0240(2) 0.30034(10) 0.58568(16) 0.0341(5) Uani d . 1 C
H28 -0.0110 0.3347 0.6174 0.041 Uiso calc R 1 H
C29 0.0174(2) 0.23756(11) 0.61824(16) 0.0322(5) Uani d . 1 C
H29 -0.0219 0.2288 0.6724 0.039 Uiso calc R 1 H
C30 0.06850(19) 0.18705(9) 0.57143(14) 0.0238(4) Uani d . 1 C
H30 0.0634 0.1439 0.5937 0.029 Uiso calc R 1 H

loop_
_atom_site_aniso_label
_atom_site_aniso_U_11
_atom_site_aniso_U_22
_atom_site_aniso_U_33
_atom_site_aniso_U_12
_atom_site_aniso_U_13
_atom_site_aniso_U_23
Mn1 0.01189(14) 0.01254(14) 0.01429(14) 0.00182(9) 0.00087(10) 0.00089(10)
Br1 0.0096(18) 0.0209(10) 0.02039(18) 0.0001(11) 0.0081(11) -0.0013(5)
Cl1 0.0096(18) 0.0209(10) 0.02039(18) 0.0001(11) 0.0081(11) -0.0013(5)
O1 0.0249(7) 0.0337(8) 0.0218(7) 0.0006(6) -0.0051(6) -0.0025(6)
O2 0.0377(8) 0.0247(8) 0.0431(9) 0.0176(7) -0.0024(7) -0.0034(7)
O3 0.0294(7) 0.0224(7) 0.0300(7) -0.0015(6) 0.0094(6) 0.0093(6)
P1 0.0107(2) 0.0124(2) 0.0130(2) 0.00051(16) 0.00238(16) 0.00040(16)
P2 0.0138(2) 0.0114(2) 0.0154(2) 0.00051(16) 0.00128(17) -0.00023(16)
C1 0.0164(9) 0.0163(9) 0.0223(10) 0.0035(7) 0.0052(8) 0.0036(7)
C2 0.0193(9) 0.0230(10) 0.0215(9) 0.0013(8) -0.0005(8) -0.0014(8)
C3 0.0167(9) 0.0142(8) 0.0188(9) 0.0036(7) -0.0015(7) 0.0015(7)
C4 0.0169(8) 0.0128(8) 0.0137(8) -0.0001(7) 0.0006(7) 0.0013(6)
C5 0.0188(9) 0.0193(9) 0.0243(9) -0.0012(7) 0.0053(7) -0.0037(7)
C6 0.0172(9) 0.0234(10) 0.0297(10) -0.0047(7) 0.0019(8) -0.0015(8)
C7 0.0270(10) 0.0176(9) 0.0297(10) -0.0041(8) -0.0021(8) -0.0044(8)
C8 0.0320(11) 0.0244(10) 0.0361(11) -0.0008(8) 0.0084(9) -0.0143(9)
C9 0.0214(10) 0.0240(10) 0.0301(10) -0.0009(8) 0.0085(8) -0.0069(8)
C10 0.0141(8) 0.0126(8) 0.0168(8) -0.0013(6) 0.0055(7) -0.0021(7)
C11 0.0162(9) 0.0177(9) 0.0173(9) 0.0018(7) 0.0029(7) -0.0009(7)
C12 0.0268(10) 0.0217(9) 0.0165(9) -0.0016(8) 0.0091(8) 0.0001(7)
C13 0.0195(10) 0.0317(10) 0.0248(10) -0.0021(8) 0.0116(8) -0.0039(8)
C14 0.0140(9) 0.0374(11) 0.0209(9) 0.0054(8) 0.0032(7) -0.0007(8)
C15 0.0176(9) 0.0245(9) 0.0162(9) 0.0035(7) 0.0044(7) 0.0016(7)
C16 0.0151(8) 0.0129(8) 0.0155(8) 0.0017(6) 0.0054(7) 0.0021(7)
C17 0.0169(9) 0.0140(8) 0.0139(8) 0.0008(7) 0.0018(7) 0.0026(7)
C18 0.0184(9) 0.0155(9) 0.0128(8) 0.0007(7) 0.0012(7) 0.0000(7)
C19 0.0146(9) 0.0097(8) 0.0259(9) 0.0006(6) 0.0006(7) 0.0033(7)
C20 0.0165(9) 0.0175(9) 0.0287(10) 0.0006(7) 0.0017(8) 0.0058(7)
C21 0.0193(10) 0.0226(10) 0.0427(12) 0.0010(8) 0.0075(9) 0.0108(9)
C22 0.0158(9) 0.0166(9) 0.0548(14) -0.0016(7) -0.0004(9) 0.0106(9)
C23 0.0244(10) 0.0141(9) 0.0411(12) -0.0025(8) -0.0106(9) -0.0004(8)
C24 0.0239(10) 0.0144(9) 0.0308(10) -0.0005(7) -0.0011(8) -0.0022(8)
C25 0.0147(8) 0.0169(9) 0.0204(9) 0.0019(7) -0.0021(7) -0.0042(7)
C26 0.0239(10) 0.0192(9) 0.0305(10) 0.0012(8) 0.0027(8) -0.0025(8)
C27 0.0284(11) 0.0166(10) 0.0449(13) 0.0040(8) -0.0026(10) -0.0059(9)
C28 0.0285(11) 0.0305(11) 0.0385(12) 0.0096(9) 0.0012(9) -0.0166(9)
C29 0.0294(11) 0.0395(12) 0.0274(11) 0.0063(9) 0.0071(9) -0.0108(9)
C30 0.0229(10) 0.0235(10) 0.0231(10) 0.0021(8) 0.0030(8) -0.0051(8)

loop_
_atom_type_symbol
_atom_type_description
_atom_type_scat_dispersion_real
_atom_type_scat_dispersion_imag
_atom_type_scat_source
C C 0.0033 0.0016 'International Tables Vol C Tables 4.2.6.8 and 6.1.1.4'
H H 0.0000 0.0000 'International Tables Vol C Tables 4.2.6.8 and 6.1.1.4'
Br Br -0.2901 2.4595 'International Tables Vol C Tables 4.2.6.8 and 6.1.1.4'
Mn Mn 0.3368 0.7283 'International Tables Vol C Tables 4.2.6.8 and 6.1.1.4'
O O 0.0106 0.0060 'International Tables Vol C Tables 4.2.6.8 and 6.1.1.4'
P P 0.1023 0.0942 'International Tables Vol C Tables 4.2.6.8 and 6.1.1.4'
Cl Cl 0.1484 0.1585 'International Tables Vol C Tables 4.2.6.8 and 6.1.1.4'

loop_
_geom_angle_atom_site_label_1
_geom_angle_atom_site_label_2
_geom_angle_atom_site_label_3
_geom_angle
_geom_angle_publ_flag
C3 Mn1 C1 90.81(8) n
C3 Mn1 C2 88.95(8) n
C1 Mn1 C2 89.65(8) n
C3 Mn1 P2 94.32(6) n
C1 Mn1 P2 174.68(6) n
C2 Mn1 P2 91.86(6) n
C3 Mn1 P1 96.37(6) n
C1 Mn1 P1 88.26(5) n
C2 Mn1 P1 174.31(6) n
P2 Mn1 P1 89.754(16) n
C3 Mn1 Cl1 175.2(3) n
C1 Mn1 Cl1 91.7(3) n
C2 Mn1 Cl1 87.0(3) n
P2 Mn1 Cl1 83.3(3) n
P1 Mn1 Cl1 87.8(3) n
C3 Mn1 Br1 172.6(3) n
C1 Mn1 Br1 90.3(3) n
C2 Mn1 Br1 83.7(3) n
P2 Mn1 Br1 84.8(3) n
P1 Mn1 Br1 91.0(3) n
Cl1 Mn1 Br1 3.5(5) n
C10 P1 C16 105.23(8) n
C10 P1 C4 102.65(8) n
C16 P1 C4 99.18(7) n
C10 P1 Mn1 113.99(5) n
C16 P1 Mn1 115.99(5) n
C4 P1 Mn1 117.75(5) n
C25 P2 C19 102.82(8) n
C25 P2 C18 103.41(8) n
C19 P2 C18 98.75(8) n
C25 P2 Mn1 113.31(6) n
C19 P2 Mn1 121.66(6) n
C18 P2 Mn1 114.42(6) n
O1 C1 Mn1 178.16(16) n
O2 C2 Mn1 176.75(17) n
O3 C3 Mn1 175.96(15) n
C5 C4 C9 118.68(16) n
C5 C4 P1 119.31(13) n
C9 C4 P1 121.89(13) n
C6 C5 C4 120.49(17) n
C6 C5 H5 119.8 n
C4 C5 H5 119.8 n
C7 C6 C5 120.35(18) n
C7 C6 H6 119.8 n
C5 C6 H6 119.8 n
C8 C7 C6 119.62(17) n
C8 C7 H7 120.2 n
C6 C7 H7 120.2 n
C7 C8 C9 120.65(18) n
C7 C8 H8 119.7 n
C9 C8 H8 119.7 n
C8 C9 C4 120.22(17) n
C8 C9 H9 119.9 n
C4 C9 H9 119.9 n
C15 C10 C11 118.59(15) n
C15 C10 P1 123.33(13) n
C11 C10 P1 117.96(13) n
C12 C11 C10 120.71(16) n
C12 C11 H11 119.6 n
C10 C11 H11 119.6 n
C13 C12 C11 120.26(16) n
C13 C12 H12 119.9 n
C11 C12 H12 119.9 n
C14 C13 C12 119.60(17) n
C14 C13 H13 120.2 n
C12 C13 H13 120.2 n
C13 C14 C15 120.45(17) n
C13 C14 H14 119.8 n
C15 C14 H14 119.8 n
C14 C15 C10 120.31(16) n
C14 C15 H15 119.8 n
C10 C15 H15 119.8 n
C17 C16 P1 117.45(11) n
C17 C16 H16A 107.9 n
P1 C16 H16A 107.9 n
C17 C16 H16B 107.9 n
P1 C16 H16B 107.9 n
H16A C16 H16B 107.2 n
C18 C17 C16 113.51(14) n
C18 C17 H17A 108.9 n
C16 C17 H17A 108.9 n
C18 C17 H17B 108.9 n
C16 C17 H17B 108.9 n
H17A C17 H17B 107.7 n
C17 C18 P2 112.94(12) n
C17 C18 H18A 109.0 n
P2 C18 H18A 109.0 n
C17 C18 H18B 109.0 n
P2 C18 H18B 109.0 n
H18A C18 H18B 107.8 n
C20 C19 C24 118.76(16) n
C20 C19 P2 121.35(13) n
C24 C19 P2 119.31(14) n
C19 C20 C21 120.69(18) n
C19 C20 H20 119.7 n
C21 C20 H20 119.7 n
C22 C21 C20 119.8(2) n
C22 C21 H21 120.1 n
C20 C21 H21 120.1 n
C23 C22 C21 120.18(18) n
C23 C22 H22 119.9 n
C21 C22 H22 119.9 n
C22 C23 C24 120.54(19) n
C22 C23 H23 119.7 n
C24 C23 H23 119.7 n
C23 C24 C19 120.05(19) n
C23 C24 H24 120.0 n
C19 C24 H24 120.0 n
C30 C25 C26 119.00(17) n
C30 C25 P2 122.12(14) n
C26 C25 P2 118.81(14) n
C27 C26 C25 120.06(19) n
C27 C26 H26 120.0 n
C25 C26 H26 120.0 n
C28 C27 C26 120.31(19) n
C28 C27 H27 119.8 n
C26 C27 H27 119.8 n
C27 C28 C29 120.20(18) n
C27 C28 H28 119.9 n
C29 C28 H28 119.9 n
C28 C29 C30 119.9(2) n
C28 C29 H29 120.1 n
C30 C29 H29 120.1 n
C25 C30 C29 120.56(19) n
C25 C30 H30 119.7 n
C29 C30 H30 119.7 n

loop_
_geom_bond_atom_site_label_1
_geom_bond_atom_site_label_2
_geom_bond_distance
_geom_bond_publ_flag
Mn1 C3 1.7820(19) y
Mn1 C1 1.8226(18) y
Mn1 C2 1.8317(19) y
Mn1 P2 2.3495(5) y
Mn1 P1 2.3572(5) y
Mn1 Cl1 2.384(13) y
Mn1 Br1 2.481(13) y
O1 C1 1.142(2) n
O2 C2 1.142(2) n
O3 C3 1.155(2) n
P1 C10 1.8263(17) n
P1 C16 1.8335(16) n
P1 C4 1.8397(17) n
P2 C25 1.8281(18) n
P2 C19 1.8340(17) n
P2 C18 1.8343(17) n
C4 C5 1.393(2) n
C4 C9 1.395(3) n
C5 C6 1.392(3) n
C5 H5 0.9500 n
C6 C7 1.380(3) n
C6 H6 0.9500 n
C7 C8 1.378(3) n
C7 H7 0.9500 n
C8 C9 1.392(3) n
C8 H8 0.9500 n
C9 H9 0.9500 n
C10 C15 1.394(2) n
C10 C11 1.395(2) n
C11 C12 1.387(3) n
C11 H11 0.9500 n
C12 C13 1.384(3) n
C12 H12 0.9500 n
C13 C14 1.382(3) n
C13 H13 0.9500 n
C14 C15 1.393(3) n
C14 H14 0.9500 n
C15 H15 0.9500 n
C16 C17 1.531(2) n
C16 H16A 0.9900 n
C16 H16B 0.9900 n
C17 C18 1.530(2) n
C17 H17A 0.9900 n
C17 H17B 0.9900 n
C18 H18A 0.9900 n
C18 H18B 0.9900 n
C19 C20 1.393(3) n
C19 C24 1.402(3) n
C20 C21 1.395(3) n
C20 H20 0.9500 n
C21 C22 1.382(3) n
C21 H21 0.9500 n
C22 C23 1.379(3) n
C22 H22 0.9500 n
C23 C24 1.389(3) n
C23 H23 0.9500 n
C24 H24 0.9500 n
C25 C30 1.390(3) n
C25 C26 1.397(3) n
C26 C27 1.395(3) n
C26 H26 0.9500 n
C27 C28 1.379(3) n
C27 H27 0.9500 n
C28 C29 1.381(3) n
C28 H28 0.9500 n
C29 C30 1.396(3) n
C29 H29 0.9500 n
C30 H30 0.9500 n
